data_4112826
loop_
_publ_author_name
'Quan-Ming Wang'
'Young-A. Lee'
'Olga Crespo'
'Joseph Deaton'
'Ching Tang'
'Henry J. Gysling'
'M. Concepci\'on Gimeno'
'Carmen Larraz'
'M. Dolores Villacampa'
'Antonio Laguna'
'Richard Eisenberg'

_publ_section_title
;
 Intensely Luminescent Gold(I)-Silver(I) Cluster Complexes with Tunable
 Structural Features
;
_journal_name_full 'Journal of the American Chemical Society'
_journal_page_first 9488
_journal_page_last 9489
_journal_paper_doi 10.1021/ja048091d
_journal_volume 126
_journal_year 2004
_chemical_formula_sum 'C51 H44 Ag Au3 B2 F8 N3 O P3 S'
_chemical_formula_weight 1712.25
_chemical_name_systematic
;
  ?
;
_space_group_IT_number 13
_symmetry_cell_setting monoclinic
_symmetry_space_group_name_Hall '-P 2yc'
_symmetry_space_group_name_H-M 'P 1 2/c 1'
_atom_sites_solution_hydrogens geom
_atom_sites_solution_primary direct
_atom_sites_solution_secondary difmap
_audit_creation_method SHELXL-97
_cell_angle_alpha 90.00
_cell_angle_beta 105.3790(10)
_cell_angle_gamma 90.00
_cell_formula_units_Z 4
_cell_length_a 13.5222(6)
_cell_length_b 22.7307(11)
_cell_length_c 18.1594(9)
_cell_measurement_temperature 193(2)
_cell_volume 5381.8(4)
_computing_structure_refinement 'SHELXL-97 (Sheldrick, 1997)'
_computing_structure_solution 'SHELXS-97 (Sheldrick, 1990)'
_diffrn_ambient_temperature 293(2)
_diffrn_measured_fraction_theta_full 0.948
_diffrn_measured_fraction_theta_max 0.948
_diffrn_radiation_monochromator graphite
_diffrn_radiation_source 'fine-focus sealed tube'
_diffrn_radiation_type MoK\a
_diffrn_radiation_wavelength 0.71073
_diffrn_reflns_av_R_equivalents 0.0207
_diffrn_reflns_av_sigmaI/netI 0.0257
_diffrn_reflns_limit_h_max 17
_diffrn_reflns_limit_h_min -14
_diffrn_reflns_limit_k_max 23
_diffrn_reflns_limit_k_min -30
_diffrn_reflns_limit_l_max 21
_diffrn_reflns_limit_l_min -23
_diffrn_reflns_number 32938
_diffrn_reflns_theta_full 28.28
_diffrn_reflns_theta_max 28.28
_diffrn_reflns_theta_min 1.79
_exptl_absorpt_coefficient_mu 8.707
_exptl_absorpt_correction_T_max 0.928
_exptl_absorpt_correction_T_min 0.603
_exptl_absorpt_correction_type empirical
_exptl_absorpt_process_details SADABS
_exptl_crystal_colour yellow
_exptl_crystal_density_diffrn 2.113
_exptl_crystal_description Plate
_exptl_crystal_F_000 3224
_exptl_crystal_size_max 0.40
_exptl_crystal_size_mid 0.36
_exptl_crystal_size_min 0.02
_refine_diff_density_max 2.779
_refine_diff_density_min -1.131
_refine_diff_density_rms 0.143
_refine_ls_extinction_method none
_refine_ls_goodness_of_fit_ref 1.036
_refine_ls_hydrogen_treatment mixed
_refine_ls_matrix_type full
_refine_ls_number_parameters 620
_refine_ls_number_reflns 12660
_refine_ls_number_restraints 0
_refine_ls_restrained_S_all 1.036
_refine_ls_R_factor_all 0.0494
_refine_ls_R_factor_gt 0.0356
_refine_ls_shift/su_max 0.005
_refine_ls_shift/su_mean 0.000
_refine_ls_structure_factor_coef Fsqd
_refine_ls_weighting_details 'calc w=1/[\s^2^(Fo^2^)+(0.0410P)^2^+22.3560P] where P=(Fo^2^+2Fc^2^)/3'
_refine_ls_weighting_scheme calc
_refine_ls_wR_factor_gt 0.0897
_refine_ls_wR_factor_ref 0.0946
_reflns_number_gt 10086
_reflns_number_total 12660
_reflns_threshold_expression >2sigma(I)
_cod_data_source_file ja048091dsi20040402_104930_2.cif
_cod_data_source_block 2
_cod_database_code 4112826

loop_
_symmetry_equiv_pos_as_xyz
'x, y, z'
'-x, y, -z+1/2'
'-x, -y, -z'
'x, -y, z-1/2'

loop_
_atom_site_label
_atom_site_type_symbol
_atom_site_fract_x
_atom_site_fract_y
_atom_site_fract_z
_atom_site_U_iso_or_equiv
_atom_site_adp_type
_atom_site_occupancy
_atom_site_symmetry_multiplicity
_atom_site_calc_flag
_atom_site_refinement_flags
B1 B 1.5000 0.4833(5) 0.2500 0.045(3) Uani 1 2 d S
F1 F 1.5101(5) 0.4478(3) 0.1908(3) 0.0945(18) Uani 1 1 d .
F2 F 1.4147(4) 0.5182(3) 0.2296(3) 0.0826(16) Uani 1 1 d .
B2 B 1.5000 0.0286(9) 0.2500 0.081(5) Uiso 1 2 d S
F3 F 1.4534(8) 0.0653(5) 0.2902(6) 0.192(4) Uiso 1 1 d .
F4 F 1.5720(10) -0.0125(6) 0.2681(8) 0.246(6) Uiso 1 1 d .
B3 B 0.2364(14) 0.2146(8) -0.2154(11) 0.112(5) Uiso 1 1 d .
F5 F 0.3194(12) 0.2283(6) -0.2440(9) 0.234(6) Uiso 1 1 d .
F6 F 0.1658(11) 0.1999(6) -0.2814(9) 0.245(6) Uiso 1 1 d .
F7 F 0.2100(10) 0.2637(6) -0.1904(8) 0.204(5) Uiso 1 1 d .
F8 F 0.2490(7) 0.1707(4) -0.1695(6) 0.155(3) Uiso 1 1 d .
Au1 Au 0.905594(17) 0.176577(9) 0.184428(12) 0.02824(6) Uani 1 1 d .
Au2 Au 0.702487(17) 0.247683(10) 0.154976(13) 0.03119(6) Uani 1 1 d .
Au3 Au 0.902084(17) 0.317666(10) 0.177119(12) 0.03059(7) Uani 1 1 d .
Ag1 Ag 0.81943(4) 0.24143(2) 0.04380(3) 0.03377(11) Uani 1 1 d .
S1 S 0.85114(12) 0.24928(6) 0.25581(8) 0.0302(3) Uani 1 1 d .
P1 P 0.93750(11) 0.10560(7) 0.10576(8) 0.0292(3) Uani 1 1 d .
P2 P 0.56312(12) 0.24873(7) 0.05282(10) 0.0343(3) Uani 1 1 d .
P3 P 0.93237(12) 0.38975(7) 0.09974(9) 0.0320(3) Uani 1 1 d .
N1 N 0.9479(4) 0.1897(2) 0.0033(3) 0.0392(12) Uani 1 1 d .
N2 N 0.6695(4) 0.1939(2) -0.0324(3) 0.0373(12) Uani 1 1 d .
N3 N 0.8195(4) 0.3307(2) -0.0246(3) 0.0391(12) Uani 1 1 d .
C1 C 0.9890(5) 0.1374(3) 0.0308(3) 0.0334(13) Uani 1 1 d .
C2 C 0.9829(6) 0.2148(3) -0.0509(4) 0.0514(18) Uani 1 1 d .
H2A H 0.9547 0.2507 -0.0707 0.062 Uiso 1 1 calc R
C3 C 1.0584(7) 0.1909(4) -0.0792(5) 0.061(2) Uani 1 1 d .
H3A H 1.0803 0.2102 -0.1172 0.074 Uiso 1 1 calc R
C4 C 1.1009(6) 0.1384(3) -0.0509(4) 0.0518(18) Uani 1 1 d .
H4A H 1.1525 0.1214 -0.0688 0.062 Uiso 1 1 calc R
C5 C 1.0654(5) 0.1116(3) 0.0045(4) 0.0466(17) Uani 1 1 d .
H5A H 1.0929 0.0757 0.0245 0.056 Uiso 1 1 calc R
C6 C 1.0281(5) 0.0490(3) 0.1499(3) 0.0324(13) Uani 1 1 d .
C7 C 1.1292(5) 0.0655(3) 0.1867(4) 0.0431(16) Uani 1 1 d .
H7A H 1.1483 0.1049 0.1878 0.052 Uiso 1 1 calc R
C8 C 1.2004(5) 0.0239(4) 0.2211(4) 0.054(2) Uani 1 1 d .
H8A H 1.2675 0.0351 0.2444 0.065 Uiso 1 1 calc R
C9 C 1.1725(6) -0.0340(4) 0.2210(4) 0.056(2) Uani 1 1 d .
H9A H 1.2209 -0.0620 0.2442 0.067 Uiso 1 1 calc R
C10 C 1.0735(6) -0.0511(3) 0.1869(4) 0.0526(19) Uani 1 1 d .
H10A H 1.0551 -0.0904 0.1874 0.063 Uiso 1 1 calc R
C11 C 1.0002(5) -0.0092(3) 0.1512(4) 0.0406(15) Uani 1 1 d .
H11A H 0.9331 -0.0207 0.1284 0.049 Uiso 1 1 calc R
C12 C 0.8216(4) 0.0667(3) 0.0571(3) 0.0325(13) Uani 1 1 d .
C13 C 0.8141(5) 0.0350(3) -0.0089(4) 0.0383(14) Uani 1 1 d .
H13A H 0.8675 0.0363 -0.0323 0.046 Uiso 1 1 calc R
C14 C 0.7290(5) 0.0015(3) -0.0408(4) 0.0504(18) Uani 1 1 d .
H14A H 0.7242 -0.0192 -0.0857 0.060 Uiso 1 1 calc R
C15 C 0.6501(6) -0.0010(4) -0.0051(5) 0.062(2) Uani 1 1 d .
H15A H 0.5939 -0.0253 -0.0249 0.074 Uiso 1 1 calc R
C16 C 0.6539(5) 0.0320(4) 0.0595(4) 0.057(2) Uani 1 1 d .
H16A H 0.5993 0.0317 0.0818 0.069 Uiso 1 1 calc R
C17 C 0.7400(5) 0.0655(3) 0.0904(4) 0.0447(16) Uani 1 1 d .
H17A H 0.7436 0.0877 0.1341 0.054 Uiso 1 1 calc R
C18 C 0.5762(5) 0.1963(3) -0.0207(4) 0.0379(14) Uani 1 1 d .
C19 C 0.6821(6) 0.1591(3) -0.0892(4) 0.0478(17) Uani 1 1 d .
H19A H 0.7466 0.1566 -0.0980 0.057 Uiso 1 1 calc R
C20 C 0.6028(6) 0.1273(4) -0.1347(5) 0.060(2) Uani 1 1 d .
H20A H 0.6138 0.1045 -0.1743 0.072 Uiso 1 1 calc R
C21 C 0.5078(7) 0.1292(4) -0.1219(5) 0.066(2) Uani 1 1 d .
H21A H 0.4541 0.1071 -0.1517 0.079 Uiso 1 1 calc R
C22 C 0.4924(6) 0.1649(4) -0.0634(4) 0.0541(19) Uani 1 1 d .
H22A H 0.4286 0.1675 -0.0533 0.065 Uiso 1 1 calc R
C23 C 0.4441(5) 0.2310(3) 0.0744(4) 0.0398(15) Uani 1 1 d .
C24 C 0.4408(6) 0.1833(4) 0.1209(5) 0.063(2) Uani 1 1 d .
H24A H 0.5002 0.1616 0.1406 0.076 Uiso 1 1 calc R
C25 C 0.3520(7) 0.1670(5) 0.1391(5) 0.075(3) Uani 1 1 d .
H25A H 0.3511 0.1346 0.1703 0.090 Uiso 1 1 calc R
C26 C 0.2659(7) 0.1993(4) 0.1105(5) 0.067(2) Uani 1 1 d .
H26A H 0.2056 0.1892 0.1229 0.080 Uiso 1 1 calc R
C27 C 0.2664(7) 0.2455(4) 0.0646(7) 0.076(3) Uani 1 1 d .
H27A H 0.2063 0.2666 0.0449 0.092 Uiso 1 1 calc R
C28 C 0.3562(6) 0.2621(3) 0.0461(6) 0.065(2) Uani 1 1 d .
H28A H 0.3560 0.2944 0.0145 0.079 Uiso 1 1 calc R
C29 C 0.5454(5) 0.3185(3) 0.0042(4) 0.0369(14) Uani 1 1 d .
C30 C 0.5071(8) 0.3231(4) -0.0737(5) 0.072(3) Uani 1 1 d .
H30A H 0.4893 0.2893 -0.1031 0.087 Uiso 1 1 calc R
C31 C 0.4949(8) 0.3777(4) -0.1087(5) 0.080(3) Uani 1 1 d .
H31A H 0.4684 0.3803 -0.1613 0.096 Uiso 1 1 calc R
C32 C 0.5212(7) 0.4273(4) -0.0672(6) 0.070(3) Uani 1 1 d .
H32A H 0.5140 0.4638 -0.0911 0.084 Uiso 1 1 calc R
C33 C 0.5582(7) 0.4234(4) 0.0098(6) 0.080(3) Uani 1 1 d .
H33A H 0.5756 0.4575 0.0384 0.096 Uiso 1 1 calc R
C34 C 0.5707(6) 0.3692(3) 0.0467(5) 0.058(2) Uani 1 1 d .
H34A H 0.5958 0.3672 0.0995 0.070 Uiso 1 1 calc R
C35 C 0.7637(6) 0.3261(3) -0.0976(4) 0.055(2) Uani 1 1 d .
H35A H 0.7398 0.2892 -0.1163 0.066 Uiso 1 1 calc R
C36 C 0.7403(6) 0.3741(3) -0.1461(4) 0.0523(19) Uani 1 1 d .
H36A H 0.7022 0.3694 -0.1965 0.063 Uiso 1 1 calc R
C37 C 0.7737(6) 0.4277(3) -0.1189(4) 0.0490(18) Uani 1 1 d .
H37A H 0.7574 0.4605 -0.1502 0.059 Uiso 1 1 calc R
C38 C 0.8318(5) 0.4336(3) -0.0450(4) 0.0412(15) Uani 1 1 d .
H38A H 0.8562 0.4704 -0.0261 0.049 Uiso 1 1 calc R
C39 C 0.8537(4) 0.3840(3) 0.0012(3) 0.0326(13) Uani 1 1 d .
C40 C 0.8981(5) 0.4607(3) 0.1313(3) 0.0370(14) Uani 1 1 d .
C41 C 0.8038(6) 0.4663(3) 0.1481(4) 0.0477(17) Uani 1 1 d .
H41A H 0.7617 0.4335 0.1443 0.057 Uiso 1 1 calc R
C42 C 0.7714(6) 0.5196(4) 0.1704(4) 0.056(2) Uani 1 1 d .
H42A H 0.7075 0.5230 0.1801 0.068 Uiso 1 1 calc R
C43 C 0.8360(7) 0.5677(3) 0.1778(4) 0.059(2) Uani 1 1 d .
H43A H 0.8152 0.6037 0.1929 0.071 Uiso 1 1 calc R
C44 C 0.9294(7) 0.5632(3) 0.1635(4) 0.059(2) Uani 1 1 d .
H44A H 0.9724 0.5958 0.1700 0.071 Uiso 1 1 calc R
C45 C 0.9609(6) 0.5103(3) 0.1393(4) 0.0470(17) Uani 1 1 d .
H45A H 1.0242 0.5079 0.1283 0.056 Uiso 1 1 calc R
C46 C 1.0630(5) 0.3953(3) 0.0938(3) 0.0337(13) Uani 1 1 d .
C47 C 1.0924(5) 0.3922(3) 0.0266(4) 0.0461(17) Uani 1 1 d .
H47A H 1.0428 0.3866 -0.0193 0.055 Uiso 1 1 calc R
C48 C 1.1937(5) 0.3973(4) 0.0263(4) 0.0527(19) Uani 1 1 d .
H48A H 1.2116 0.3957 -0.0197 0.063 Uiso 1 1 calc R
C49 C 1.2691(5) 0.4047(3) 0.0939(5) 0.0516(18) Uani 1 1 d .
H49A H 1.3375 0.4078 0.0932 0.062 Uiso 1 1 calc R
C50 C 1.2431(6) 0.4076(3) 0.1625(4) 0.0532(19) Uani 1 1 d .
H50A H 1.2933 0.4128 0.2082 0.064 Uiso 1 1 calc R
C51 C 1.1403(5) 0.4024(3) 0.1617(4) 0.0442(16) Uani 1 1 d .
H51A H 1.1224 0.4037 0.2077 0.053 Uiso 1 1 calc R
O1S O 0.5000 0.2746(8) -0.2500 0.163(6) Uiso 1 2 d S
O2S O 0.0124(14) 0.3032(7) -0.2918(9) 0.254(8) Uiso 1 1 d .
O3S O 1.5000 0.313(2) 0.2500 0.49(3) Uiso 1 2 d S

loop_
_atom_site_aniso_label
_atom_site_aniso_U_11
_atom_site_aniso_U_22
_atom_site_aniso_U_33
_atom_site_aniso_U_23
_atom_site_aniso_U_13
_atom_site_aniso_U_12
B1 0.038(6) 0.057(7) 0.031(5) 0.000 -0.006(5) 0.000
F1 0.129(5) 0.080(4) 0.073(4) -0.022(3) 0.026(3) -0.005(4)
F2 0.045(3) 0.105(4) 0.092(4) 0.019(3) 0.008(3) 0.016(3)
Au1 0.02952(12) 0.02864(11) 0.02504(11) -0.00044(8) 0.00456(9) 0.00160(9)
Au2 0.02972(12) 0.03259(12) 0.03006(12) -0.00005(9) 0.00584(9) 0.00149(9)
Au3 0.03423(13) 0.02954(12) 0.02587(11) 0.00235(8) 0.00423(9) -0.00269(9)
Ag1 0.0368(2) 0.0349(2) 0.0284(2) 0.00198(17) 0.00646(19) 0.00098(19)
S1 0.0353(7) 0.0302(7) 0.0245(7) 0.0008(5) 0.0073(6) 0.0010(6)
P1 0.0262(8) 0.0313(8) 0.0297(7) -0.0029(6) 0.0067(6) 0.0009(6)
P2 0.0294(8) 0.0328(8) 0.0384(9) -0.0002(6) 0.0052(7) 0.0022(6)
P3 0.0342(9) 0.0306(8) 0.0283(8) 0.0038(6) 0.0032(6) -0.0029(6)
N1 0.038(3) 0.042(3) 0.041(3) 0.003(2) 0.015(2) 0.001(2)
N2 0.035(3) 0.040(3) 0.034(3) -0.003(2) 0.002(2) 0.004(2)
N3 0.046(3) 0.039(3) 0.027(3) 0.005(2) 0.001(2) -0.002(2)
C1 0.032(3) 0.036(3) 0.033(3) -0.006(2) 0.009(3) -0.004(2)
C2 0.056(5) 0.049(4) 0.056(4) 0.009(3) 0.028(4) -0.001(3)
C3 0.074(6) 0.065(5) 0.058(5) 0.002(4) 0.041(4) -0.010(4)
C4 0.049(4) 0.060(5) 0.058(5) -0.009(4) 0.033(4) -0.004(4)
C5 0.043(4) 0.049(4) 0.050(4) -0.011(3) 0.017(3) -0.002(3)
C6 0.033(3) 0.036(3) 0.028(3) -0.004(2) 0.008(2) 0.006(3)
C7 0.036(4) 0.046(4) 0.046(4) -0.015(3) 0.007(3) 0.000(3)
C8 0.034(4) 0.078(6) 0.042(4) -0.015(4) -0.004(3) 0.018(4)
C9 0.057(5) 0.069(5) 0.039(4) 0.000(3) 0.006(3) 0.033(4)
C10 0.064(5) 0.042(4) 0.047(4) 0.003(3) 0.007(4) 0.017(4)
C11 0.039(4) 0.042(4) 0.040(4) 0.001(3) 0.009(3) 0.004(3)
C12 0.027(3) 0.034(3) 0.034(3) -0.002(2) 0.004(2) -0.002(2)
C13 0.025(3) 0.047(4) 0.042(4) -0.006(3) 0.006(3) 0.005(3)
C14 0.039(4) 0.059(4) 0.052(4) -0.020(3) 0.009(3) 0.000(3)
C15 0.035(4) 0.076(6) 0.069(5) -0.018(4) 0.006(4) -0.016(4)
C16 0.031(4) 0.083(6) 0.059(5) -0.021(4) 0.016(3) -0.015(4)
C17 0.036(4) 0.057(4) 0.039(4) -0.007(3) 0.005(3) -0.004(3)
C18 0.039(4) 0.034(3) 0.037(3) -0.006(3) 0.005(3) 0.006(3)
C19 0.040(4) 0.057(4) 0.043(4) -0.011(3) 0.006(3) 0.007(3)
C20 0.061(5) 0.062(5) 0.051(5) -0.023(4) 0.005(4) 0.004(4)
C21 0.059(5) 0.058(5) 0.066(5) -0.027(4) -0.009(4) 0.005(4)
C22 0.043(4) 0.062(5) 0.053(4) -0.011(4) 0.004(3) 0.002(4)
C23 0.031(3) 0.039(3) 0.048(4) -0.004(3) 0.007(3) -0.003(3)
C24 0.051(5) 0.074(6) 0.062(5) 0.020(4) 0.011(4) -0.003(4)
C25 0.069(6) 0.091(7) 0.069(6) 0.012(5) 0.025(5) -0.025(5)
C26 0.061(5) 0.069(6) 0.084(6) -0.033(5) 0.041(5) -0.025(5)
C27 0.039(4) 0.055(5) 0.139(10) -0.010(5) 0.031(5) -0.002(4)
C28 0.038(4) 0.047(4) 0.107(8) 0.012(4) 0.012(4) 0.003(3)
C29 0.030(3) 0.035(3) 0.045(4) 0.004(3) 0.009(3) 0.006(3)
C30 0.117(8) 0.053(5) 0.042(4) 0.005(4) 0.012(5) 0.024(5)
C31 0.116(8) 0.068(6) 0.053(5) 0.024(4) 0.019(5) 0.034(6)
C32 0.073(6) 0.048(5) 0.084(7) 0.026(5) 0.013(5) 0.016(4)
C33 0.077(6) 0.037(4) 0.104(8) 0.012(5) -0.013(6) -0.003(4)
C34 0.059(5) 0.043(4) 0.058(5) -0.001(3) -0.009(4) -0.001(4)
C35 0.071(5) 0.050(4) 0.034(4) 0.001(3) -0.006(3) -0.013(4)
C36 0.056(5) 0.057(5) 0.033(4) 0.010(3) -0.007(3) -0.006(4)
C37 0.052(4) 0.047(4) 0.042(4) 0.021(3) 0.002(3) 0.004(3)
C38 0.039(4) 0.036(3) 0.044(4) 0.007(3) 0.003(3) -0.001(3)
C39 0.029(3) 0.038(3) 0.030(3) 0.006(2) 0.006(2) 0.000(2)
C40 0.039(4) 0.041(3) 0.029(3) 0.005(2) 0.004(3) 0.003(3)
C41 0.049(4) 0.051(4) 0.043(4) 0.003(3) 0.011(3) -0.002(3)
C42 0.059(5) 0.062(5) 0.047(4) 0.006(4) 0.014(4) 0.018(4)
C43 0.091(7) 0.044(4) 0.043(4) 0.001(3) 0.019(4) 0.018(4)
C44 0.094(7) 0.036(4) 0.046(4) -0.003(3) 0.016(4) 0.000(4)
C45 0.064(5) 0.040(4) 0.041(4) 0.003(3) 0.020(3) -0.007(3)
C46 0.035(3) 0.030(3) 0.034(3) 0.005(2) 0.004(3) -0.003(2)
C47 0.037(4) 0.058(4) 0.038(4) 0.004(3) 0.001(3) 0.009(3)
C48 0.039(4) 0.074(5) 0.047(4) 0.001(4) 0.016(3) 0.004(4)
C49 0.031(4) 0.057(4) 0.066(5) 0.011(4) 0.014(3) 0.003(3)
C50 0.046(4) 0.054(4) 0.052(4) 0.006(3) 0.000(3) -0.006(3)
C51 0.043(4) 0.046(4) 0.040(4) 0.006(3) 0.003(3) -0.010(3)

loop_
_atom_type_symbol
_atom_type_description
_atom_type_scat_dispersion_real
_atom_type_scat_dispersion_imag
_atom_type_scat_source
C C 0.0033 0.0016 'International Tables Vol C Tables 4.2.6.8 and 6.1.1.4'
H H 0.0000 0.0000 'International Tables Vol C Tables 4.2.6.8 and 6.1.1.4'
N N 0.0061 0.0033 'International Tables Vol C Tables 4.2.6.8 and 6.1.1.4'
O O 0.0106 0.0060 'International Tables Vol C Tables 4.2.6.8 and 6.1.1.4'
P P 0.1023 0.0942 'International Tables Vol C Tables 4.2.6.8 and 6.1.1.4'
S S 0.1246 0.1234 'International Tables Vol C Tables 4.2.6.8 and 6.1.1.4'
Au Au -2.0133 8.8022 'International Tables Vol C Tables 4.2.6.8 and 6.1.1.4'
B B 0.0013 0.0007 'International Tables Vol C Tables 4.2.6.8 and 6.1.1.4'
F F 0.0171 0.0103 'International Tables Vol C Tables 4.2.6.8 and 6.1.1.4'
Ag Ag -0.8971 1.1015 'International Tables Vol C Tables 4.2.6.8 and 6.1.1.4'

loop_
_geom_angle_atom_site_label_1
_geom_angle_atom_site_label_2
_geom_angle_atom_site_label_3
_geom_angle
_geom_angle_site_symmetry_1
_geom_angle_site_symmetry_3
F2 B1 F2 109.2(10) 2_855 .
F2 B1 F1 112.2(4) 2_855 2_855
F2 B1 F1 107.4(4) . 2_855
F2 B1 F1 107.4(4) 2_855 .
F2 B1 F1 112.2(4) . .
F1 B1 F1 108.4(10) 2_855 .
F4 B2 F4 90.5(18) 2_855 .
F4 B2 F3 98.6(7) 2_855 .
F4 B2 F3 135.2(8) . .
F4 B2 F3 135.2(8) 2_855 2_855
F4 B2 F3 98.6(7) . 2_855
F3 B2 F3 104.8(17) . 2_855
F8 B3 F7 116.5(17) . .
F8 B3 F6 108.9(16) . .
F7 B3 F6 109.0(16) . .
F8 B3 F5 115.9(16) . .
F7 B3 F5 105.2(16) . .
F6 B3 F5 99.9(16) . .
P1 Au1 S1 172.69(5) . .
P1 Au1 Ag1 84.64(4) . .
S1 Au1 Ag1 90.96(4) . .
P1 Au1 Au1 103.66(4) . 2_755
S1 Au1 Au1 83.48(4) . 2_755
Ag1 Au1 Au1 139.133(13) . 2_755
P1 Au1 Au2 124.59(4) . .
S1 Au1 Au2 48.21(4) . .
Ag1 Au1 Au2 57.040(11) . .
Au1 Au1 Au2 131.681(10) 2_755 .
P1 Au1 Au3 133.40(4) . .
S1 Au1 Au3 46.59(3) . .
Ag1 Au1 Au3 57.292(11) . .
Au1 Au1 Au3 91.893(5) 2_755 .
Au2 Au1 Au3 58.037(7) . .
P2 Au2 S1 176.73(6) . .
P2 Au2 Ag1 85.34(4) . .
S1 Au2 Ag1 91.83(4) . .
P2 Au2 Au3 127.86(4) . .
S1 Au2 Au3 48.98(4) . .
Ag1 Au2 Au3 59.305(11) . .
P2 Au2 Au1 130.62(4) . .
S1 Au2 Au1 48.32(4) . .
Ag1 Au2 Au1 58.026(11) . .
Au3 Au2 Au1 62.635(8) . .
P3 Au3 S1 172.76(6) . .
P3 Au3 Ag1 90.42(4) . .
S1 Au3 Ag1 90.12(4) . .
P3 Au3 Au2 126.27(4) . .
S1 Au3 Au2 48.91(4) . .
Ag1 Au3 Au2 57.188(11) . .
P3 Au3 Au3 105.44(4) . 2_755
S1 Au3 Au3 78.94(4) . 2_755
Ag1 Au3 Au3 136.719(12) . 2_755
Au2 Au3 Au3 127.822(10) . 2_755
P3 Au3 Au1 138.18(4) . .
S1 Au3 Au1 46.62(3) . .
Ag1 Au3 Au1 56.250(10) . .
Au2 Au3 Au1 59.328(7) . .
Au3 Au3 Au1 88.050(5) 2_755 .
N1 Ag1 N3 99.17(19) . .
N1 Ag1 N2 100.08(18) . .
N3 Ag1 N2 101.60(18) . .
N1 Ag1 Au2 145.70(13) . .
N3 Ag1 Au2 113.59(14) . .
N2 Ag1 Au2 83.63(13) . .
N1 Ag1 Au1 82.26(13) . .
N3 Ag1 Au1 146.55(12) . .
N2 Ag1 Au1 111.10(13) . .
Au2 Ag1 Au1 64.934(12) . .
N1 Ag1 Au3 113.40(13) . .
N3 Ag1 Au3 82.80(12) . .
N2 Ag1 Au3 145.20(13) . .
Au2 Ag1 Au3 63.507(12) . .
Au1 Ag1 Au3 66.458(12) . .
Au2 S1 Au3 82.11(5) . .
Au2 S1 Au1 83.47(5) . .
Au3 S1 Au1 86.78(5) . .
C6 P1 C12 105.4(3) . .
C6 P1 C1 105.3(3) . .
C12 P1 C1 106.2(3) . .
C6 P1 Au1 116.44(19) . .
C12 P1 Au1 111.7(2) . .
C1 P1 Au1 111.1(2) . .
C29 P2 C23 107.1(3) . .
C29 P2 C18 104.0(3) . .
C23 P2 C18 106.1(3) . .
C29 P2 Au2 112.6(2) . .
C23 P2 Au2 114.6(2) . .
C18 P2 Au2 111.7(2) . .
C46 P3 C40 107.0(3) . .
C46 P3 C39 105.7(3) . .
C40 P3 C39 104.0(3) . .
C46 P3 Au3 115.44(19) . .
C40 P3 Au3 110.1(2) . .
C39 P3 Au3 113.7(2) . .
C2 N1 C1 117.4(6) . .
C2 N1 Ag1 116.8(5) . .
C1 N1 Ag1 125.8(4) . .
C18 N2 C19 117.6(6) . .
C18 N2 Ag1 125.6(4) . .
C19 N2 Ag1 116.7(4) . .
C39 N3 C35 117.8(6) . .
C39 N3 Ag1 129.7(4) . .
C35 N3 Ag1 111.8(4) . .
N1 C1 C5 121.2(6) . .
N1 C1 P1 115.0(4) . .
C5 C1 P1 123.8(5) . .
N1 C2 C3 123.6(7) . .
C4 C3 C2 119.1(7) . .
C3 C4 C5 118.2(7) . .
C4 C5 C1 120.4(7) . .
C11 C6 C7 119.0(6) . .
C11 C6 P1 122.3(5) . .
C7 C6 P1 118.7(5) . .
C8 C7 C6 120.5(7) . .
C9 C8 C7 120.1(7) . .
C8 C9 C10 120.5(7) . .
C9 C10 C11 120.1(7) . .
C6 C11 C10 119.7(7) . .
C13 C12 C17 118.9(6) . .
C13 C12 P1 122.3(5) . .
C17 C12 P1 118.7(5) . .
C14 C13 C12 121.1(6) . .
C13 C14 C15 119.2(7) . .
C16 C15 C14 120.9(7) . .
C17 C16 C15 118.8(7) . .
C16 C17 C12 121.0(6) . .
N2 C18 C22 123.8(6) . .
N2 C18 P2 114.9(5) . .
C22 C18 P2 121.2(5) . .
N2 C19 C20 122.2(7) . .
C21 C20 C19 120.0(7) . .
C20 C21 C22 119.1(7) . .
C18 C22 C21 117.3(7) . .
C28 C23 C24 118.2(7) . .
C28 C23 P2 122.8(6) . .
C24 C23 P2 119.0(6) . .
C25 C24 C23 122.0(8) . .
C26 C25 C24 118.4(9) . .
C27 C26 C25 121.1(8) . .
C26 C27 C28 120.7(9) . .
C23 C28 C27 119.7(8) . .
C30 C29 C34 118.9(7) . .
C30 C29 P2 122.4(6) . .
C34 C29 P2 118.7(5) . .
C29 C30 C31 120.4(8) . .
C32 C31 C30 120.7(9) . .
C31 C32 C33 119.4(8) . .
C32 C33 C34 121.3(9) . .
C29 C34 C33 119.3(8) . .
N3 C35 C36 122.7(7) . .
C37 C36 C35 118.8(6) . .
C36 C37 C38 119.9(6) . .
C37 C38 C39 119.1(6) . .
N3 C39 C38 121.7(6) . .
N3 C39 P3 117.7(4) . .
C38 C39 P3 120.6(5) . .
C41 C40 C45 118.0(6) . .
C41 C40 P3 118.4(5) . .
C45 C40 P3 123.5(5) . .
C42 C41 C40 121.5(7) . .
C43 C42 C41 118.6(8) . .
C44 C43 C42 121.1(7) . .
C43 C44 C45 120.3(8) . .
C44 C45 C40 120.3(7) . .
C47 C46 C51 117.5(6) . .
C47 C46 P3 124.4(5) . .
C51 C46 P3 118.0(5) . .
C48 C47 C46 121.2(6) . .
C47 C48 C49 120.6(7) . .
C48 C49 C50 120.1(7) . .
C49 C50 C51 118.6(7) . .
C50 C51 C46 122.0(7) . .

loop_
_geom_bond_atom_site_label_1
_geom_bond_atom_site_label_2
_geom_bond_distance
_geom_bond_site_symmetry_2
B1 F2 1.367(9) 2_855
B1 F2 1.367(9) .
B1 F1 1.379(9) 2_855
B1 F1 1.379(9) .
B2 F4 1.325(17) 2_855
B2 F4 1.325(17) .
B2 F3 1.367(14) .
B2 F3 1.367(14) 2_855
B3 F8 1.281(18) .
B3 F7 1.291(19) .
B3 F6 1.362(19) .
B3 F5 1.39(2) .
Au1 P1 2.2708(15) .
Au1 S1 2.3366(14) .
Au1 Ag1 2.9110(5) .
Au1 Au1 2.9942(4) 2_755
Au1 Au2 3.1084(3) .
Au1 Au3 3.2096(3) .
Au2 P2 2.2669(17) .
Au2 S1 2.3329(15) .
Au2 Ag1 2.8793(5) .
Au2 Au3 3.0661(3) .
Au3 P3 2.2654(15) .
Au3 S1 2.3355(14) .
Au3 Ag1 2.9459(5) .
Au3 Au3 3.2095(4) 2_755
Ag1 N1 2.371(5) .
Ag1 N3 2.379(5) .
Ag1 N2 2.389(5) .
P1 C6 1.810(6) .
P1 C12 1.812(6) .
P1 C1 1.833(6) .
P2 C29 1.801(6) .
P2 C23 1.801(7) .
P2 C18 1.833(6) .
P3 C46 1.803(6) .
P3 C40 1.813(7) .
P3 C39 1.828(6) .
N1 C2 1.329(8) .
N1 C1 1.350(8) .
N2 C18 1.335(8) .
N2 C19 1.345(8) .
N3 C39 1.337(8) .
N3 C35 1.345(8) .
C1 C5 1.380(9) .
C2 C3 1.371(11) .
C3 C4 1.364(11) .
C4 C5 1.368(10) .
C6 C11 1.379(9) .
C6 C7 1.404(8) .
C7 C8 1.376(10) .
C8 C9 1.369(11) .
C9 C10 1.373(11) .
C10 C11 1.402(9) .
C12 C13 1.379(8) .
C12 C17 1.393(9) .
C13 C14 1.373(9) .
C14 C15 1.389(10) .
C15 C16 1.382(11) .
C16 C17 1.380(9) .
C18 C22 1.389(10) .
C19 C20 1.372(10) .
C20 C21 1.367(12) .
C21 C22 1.395(11) .
C23 C28 1.361(10) .
C23 C24 1.382(10) .
C24 C25 1.378(11) .
C25 C26 1.358(13) .
C26 C27 1.342(13) .
C27 C28 1.395(12) .
C29 C30 1.376(10) .
C29 C34 1.377(9) .
C30 C31 1.384(11) .
C31 C32 1.349(13) .
C32 C33 1.357(13) .
C33 C34 1.391(11) .
C35 C36 1.384(10) .
C36 C37 1.346(10) .
C37 C38 1.369(9) .
C38 C39 1.391(8) .
C40 C41 1.393(9) .
C40 C45 1.396(9) .
C41 C42 1.385(10) .
C42 C43 1.383(12) .
C43 C44 1.359(12) .
C44 C45 1.386(10) .
C46 C47 1.382(9) .
C46 C51 1.398(9) .
C47 C48 1.376(10) .
C48 C49 1.382(10) .
C49 C50 1.383(11) .
C50 C51 1.392(10) .
O2S O2S 1.64(3) 2_554
